data_1564818
loop_
_publ_author_name
'Somov, N.V.'
'Chausov, F.F.'
'Zakirova, R.M.'
'Fedotova, I.V.'

_publ_section_title
;
 Synthesis, Structure, and Properties of Nickel Complexes with
 Nitrilotris(methylenephosphonic acid) [Ni(H2O)3N(CH2PO3H)3] and
 Na4[Ni(H2O)N(CH2PO3)3] 11H2O
;
_journal_issue 2
_journal_name_full
;
 Crystallography Reports
;
_journal_page_first 216
_journal_page_last 224
_journal_paper_doi 10.1134/S1063774516020243
_journal_volume 61
_journal_year 2016
_chemical_formula_sum 'C3 H16 N Ni O12 P3'
_chemical_formula_weight 409.79
_space_group_IT_number 14
_space_group_name_Hall '-P 2ybc'
_space_group_name_H-M_alt 'P 1 21/c 1'
_symmetry_cell_setting monoclinic
_symmetry_Int_Tables_number 14
_symmetry_space_group_name_Hall '-P 2ybc'
_symmetry_space_group_name_H-M 'P 1 21/c 1'
_atom_sites_solution_hydrogens difmap
_audit_creation_date 2015-02-20T15:21:51-00:00
_audit_creation_method 'WinGX routine CIF_UPDATE'
_cell_angle_alpha 90
_cell_angle_beta 115.830(2)
_cell_angle_gamma 90
_cell_formula_units_Z 4
_cell_length_a 9.17120(10)
_cell_length_b 16.05700(10)
_cell_length_c 9.70890(10)
_cell_measurement_reflns_used 17059
_cell_measurement_temperature 293(2)
_cell_measurement_theta_max 37.632
_cell_measurement_theta_min 3.578
_cell_volume 1286.91(3)
_computing_cell_refinement
;
        CrysAlisPro, Agilent Technologies,
        Version 1.171.37.35 (release 13-08-2014 CrysAlis171 .NET)
        (compiled Aug 13 2014,18:06:01)
;
_computing_data_collection
;
        CrysAlisPro, Agilent Technologies,
        Version 1.171.37.35 (release 13-08-2014 CrysAlis171 .NET)
        (compiled Aug 13 2014,18:06:01)
;
_computing_data_reduction
;
        CrysAlisPro, Agilent Technologies,
        Version 1.171.37.35 (release 13-08-2014 CrysAlis171 .NET)
        (compiled Aug 13 2014,18:06:01)
;
_computing_structure_refinement 'SHELXL-2014/7 (Sheldrick, 2014)'
_diffrn_ambient_temperature 293(2)
_diffrn_detector 'CCD plate'
_diffrn_detector_area_resol_mean 16.0302
_diffrn_detector_type Sapphire3
_diffrn_measured_fraction_theta_full 0.989
_diffrn_measured_fraction_theta_max 0.962
_diffrn_measurement_device 'four-circle diffractometer'
_diffrn_measurement_device_type 'Xcalibur, Sapphire3, Gemini'
_diffrn_measurement_method '\w scans'
_diffrn_orient_matrix_UB_11 -0.0299181
_diffrn_orient_matrix_UB_12 -0.0412752
_diffrn_orient_matrix_UB_13 -0.017764
_diffrn_orient_matrix_UB_21 -0.0265959
_diffrn_orient_matrix_UB_22 0.0017483
_diffrn_orient_matrix_UB_23 0.0584757
_diffrn_orient_matrix_UB_31 -0.0760131
_diffrn_orient_matrix_UB_32 0.0156344
_diffrn_orient_matrix_UB_33 -0.0534335
_diffrn_radiation_monochromator graphite
_diffrn_radiation_probe x-ray
_diffrn_radiation_type MoK\a
_diffrn_radiation_wavelength 0.71073
_diffrn_reflns_av_R_equivalents 0.0346
_diffrn_reflns_av_unetI/netI 0.0477
_diffrn_reflns_Laue_measured_fraction_full 0.989
_diffrn_reflns_Laue_measured_fraction_max 0.962
_diffrn_reflns_limit_h_max 15
_diffrn_reflns_limit_h_min -15
_diffrn_reflns_limit_k_max 26
_diffrn_reflns_limit_k_min -27
_diffrn_reflns_limit_l_max 16
_diffrn_reflns_limit_l_min -16
_diffrn_reflns_number 43300
_diffrn_reflns_point_group_measured_fraction_full 0.989
_diffrn_reflns_point_group_measured_fraction_max 0.962
_diffrn_reflns_theta_full 25.242
_diffrn_reflns_theta_max 37.978
_diffrn_reflns_theta_min 3.446
_diffrn_source 'Enhance (Mo) X-ray Source'
_exptl_absorpt_coefficient_mu 1.944
_exptl_absorpt_correction_T_max 0.874
_exptl_absorpt_correction_T_min 0.815
_exptl_absorpt_correction_type gaussian
_exptl_absorpt_process_details
;
        CrysAlisPro, Agilent Technologies,
        Version 1.171.37.35 (release 13-08-2014 CrysAlis171 .NET)
        (compiled Aug 13 2014,18:06:01)
Numerical absorption correction based on gaussian integration over
                        a multifaceted crystal model
        Empirical absorption correction using spherical harmonics,
 implemented in SCALE3 ABSPACK scaling algorithm.
;
_exptl_crystal_colour 'light green'
_exptl_crystal_density_diffrn 2.115
_exptl_crystal_description prism
_exptl_crystal_F_000 840
_exptl_crystal_size_max 0.1424
_exptl_crystal_size_mid 0.1288
_exptl_crystal_size_min 0.0862
_refine_diff_density_max 0.64
_refine_diff_density_min -0.649
_refine_diff_density_rms 0.094
_refine_ls_extinction_method none
_refine_ls_goodness_of_fit_ref 1.079
_refine_ls_hydrogen_treatment refU
_refine_ls_matrix_type full
_refine_ls_number_parameters 197
_refine_ls_number_reflns 6734
_refine_ls_number_restraints 0
_refine_ls_restrained_S_all 1.079
_refine_ls_R_factor_all 0.0399
_refine_ls_R_factor_gt 0.0311
_refine_ls_shift/su_max 0.002
_refine_ls_shift/su_mean 0
_refine_ls_structure_factor_coef Fsqd
_refine_ls_weighting_details 'w=1/[\s^2^(Fo^2^)+(0.0322P)^2^+0.5795P] where P=(Fo^2^+2Fc^2^)/3'
_refine_ls_weighting_scheme calc
_refine_ls_wR_factor_gt 0.0713
_refine_ls_wR_factor_ref 0.0745
_reflns_Friedel_coverage 0
_reflns_number_gt 5843
_reflns_number_total 6734
_reflns_threshold_expression 'I > 2\s(I)'
_cod_data_source_file tmp9c5xk4kl
_cod_data_source_block ni(ii)_2
_cod_original_sg_symbol_H-M 'P 21/c'
_cod_database_code 1564818

loop_
_symmetry_equiv_pos_as_xyz
'x, y, z'
'-x, y+1/2, -z+1/2'
'-x, -y, -z'
'x, -y-1/2, z-1/2'

loop_
_atom_site_label
_atom_site_type_symbol
_atom_site_fract_x
_atom_site_fract_y
_atom_site_fract_z
_atom_site_U_iso_or_equiv
_atom_site_adp_type
_atom_site_occupancy
_atom_site_site_symmetry_order
_atom_site_calc_flag
_atom_site_refinement_flags_posn
_atom_site_refinement_flags_adp
_atom_site_refinement_flags_occupancy
_atom_site_disorder_assembly
_atom_site_disorder_group
C1 C 0.60660(14) 0.93912(7) 0.77786(14) 0.01504(18) Uani 1 1 d . . . . .
C2 C 0.83331(14) 0.96373(7) 0.70891(13) 0.01522(18) Uani 1 1 d . . . . .
C3 C 0.82520(14) 0.83070(7) 0.83650(13) 0.01451(18) Uani 1 1 d . . . . .
N1 N 0.78260(12) 0.92145(6) 0.81950(11) 0.01232(15) Uani 1 1 d . . . . .
O1 O 0.65401(12) 0.77561(6) 0.98946(11) 0.01963(17) Uani 1 1 d . . . . .
O2 O 0.58239(13) 0.63965(7) 0.72868(13) 0.0252(2) Uani 1 1 d . . . . .
O3 O 0.49335(12) 0.61567(6) 0.98224(10) 0.01743(16) Uani 1 1 d . . . . .
O4 O 0.24814(13) 0.65527(7) 0.66419(13) 0.0268(2) Uani 1 1 d . . . . .
O5 O 0.30734(17) 0.77518(8) 0.89058(14) 0.0358(3) Uani 1 1 d . . . . .
O6 O 0.42947(13) 0.79751(6) 0.66712(11) 0.02122(18) Uani 1 1 d . . . . .
O7 O 0.30184(12) 0.93863(7) 0.58261(13) 0.0238(2) Uani 1 1 d . . . . .
O8 O 1.08440(13) 1.04818(6) 0.70530(12) 0.02128(18) Uani 1 1 d . . . . .
O9 O 1.12893(12) 0.96762(6) 0.94679(10) 0.01919(17) Uani 1 1 d . . . . .
O10 O 1.10255(11) 0.89431(6) 0.70416(11) 0.01710(16) Uani 1 1 d . . . . .
O11 O 0.88357(15) 0.69205(6) 0.98505(12) 0.0263(2) Uani 1 1 d . . . . .
O12 O 0.94308(12) 0.82414(6) 1.14498(11) 0.02069(17) Uani 1 1 d . . . . .
P1 P 0.45338(4) 0.88244(2) 0.61657(3) 0.01281(5) Uani 1 1 d . . . . .
P2 P 1.05274(4) 0.96633(2) 0.77537(3) 0.01214(5) Uani 1 1 d . . . . .
P3 P 0.82355(4) 0.78039(2) 1.00417(3) 0.01372(6) Uani 1 1 d . . . . .
Ni1 Ni 0.45832(2) 0.70982(2) 0.82685(2) 0.01405(4) Uani 1 1 d . . . . .
H1 H 0.76 0.8026 0.7447 0.021(5) Uiso 1 1 d . . . . .
H2 H 0.9323 0.8242 0.8442 0.021(5) Uiso 1 1 d . . . . .
H3 H 0.8249 0.9447 0.9001 0.033(6) Uiso 1 1 d . . . . .
H4 H 0.7867 0.9375 0.616 0.026(5) Uiso 1 1 d . . . . .
H5 H 0.7953 1.0205 0.6976 0.020(4) Uiso 1 1 d . . . . .
H6 H 0.5881 0.9323 0.8682 0.035(6) Uiso 1 1 d . . . . .
H7 H 0.5803 1.0006 0.7433 0.035(6) Uiso 1 1 d . . . . .
H8 H 0.3222 0.7787 0.9831 0.046(7) Uiso 1 1 d . . . . .
H9 H 0.2459 0.8121 0.8469 0.036(6) Uiso 1 1 d . . . . .
H10 H 0.1673 0.6673 0.68 0.034(6) Uiso 1 1 d . . . . .
H11 H 1.0761 1.092 0.7543 0.040(6) Uiso 1 1 d . . . . .
H12 H 0.2266 0.6252 0.5996 0.044(7) Uiso 1 1 d . . . . .
H13 H 0.9613 0.6661 1.0596 0.047(7) Uiso 1 1 d . . . . .
H14 H 0.6657 0.6151 0.7795 0.056(8) Uiso 1 1 d . . . . .
H15 H 0.5928 0.6636 0.6562 0.077(10) Uiso 1 1 d . . . . .
H16 H 0.2431 0.9204 0.6225 0.059(8) Uiso 1 1 d . . . . .

loop_
_atom_site_aniso_label
_atom_site_aniso_U_11
_atom_site_aniso_U_22
_atom_site_aniso_U_33
_atom_site_aniso_U_23
_atom_site_aniso_U_13
_atom_site_aniso_U_12
C1 0.0130(4) 0.0170(5) 0.0157(4) -0.0020(4) 0.0068(4) 0.0005(4)
C2 0.0150(5) 0.0163(4) 0.0147(4) 0.0040(4) 0.0069(4) 0.0008(4)
C3 0.0158(5) 0.0125(4) 0.0161(4) 0.0016(3) 0.0078(4) 0.0010(3)
N1 0.0124(4) 0.0129(4) 0.0113(4) -0.0003(3) 0.0049(3) 0.0000(3)
O1 0.0170(4) 0.0253(4) 0.0167(4) 0.0010(3) 0.0075(3) -0.0049(3)
O2 0.0225(5) 0.0297(5) 0.0251(5) 0.0000(4) 0.0119(4) 0.0045(4)
O3 0.0211(4) 0.0188(4) 0.0152(4) 0.0023(3) 0.0104(3) 0.0032(3)
O4 0.0172(4) 0.0307(5) 0.0302(5) -0.0120(4) 0.0082(4) -0.0052(4)
O5 0.0460(7) 0.0452(7) 0.0226(5) 0.0146(5) 0.0209(5) 0.0305(6)
O6 0.0273(5) 0.0178(4) 0.0156(4) 0.0033(3) 0.0066(4) -0.0052(3)
O7 0.0158(4) 0.0302(5) 0.0284(5) 0.0109(4) 0.0124(4) 0.0078(4)
O8 0.0284(5) 0.0147(4) 0.0271(5) 0.0014(3) 0.0181(4) -0.0031(3)
O9 0.0212(4) 0.0201(4) 0.0134(4) -0.0019(3) 0.0049(3) -0.0008(3)
O10 0.0177(4) 0.0160(4) 0.0192(4) -0.0029(3) 0.0095(3) 0.0013(3)
O11 0.0342(6) 0.0153(4) 0.0212(4) 0.0014(3) 0.0045(4) 0.0074(4)
O12 0.0177(4) 0.0225(4) 0.0181(4) -0.0040(3) 0.0042(3) -0.0017(3)
P1 0.01196(12) 0.01453(12) 0.01149(11) 0.00142(9) 0.00470(9) -0.00012(9)
P2 0.01308(12) 0.01173(11) 0.01265(11) -0.00087(9) 0.00658(10) -0.00097(9)
P3 0.01398(12) 0.01271(11) 0.01264(12) 0.00174(9) 0.00410(10) -0.00038(9)
Ni1 0.01412(7) 0.01506(7) 0.01254(6) 0.00110(5) 0.00542(5) -0.00057(5)

loop_
_atom_type_symbol
_atom_type_description
_atom_type_scat_dispersion_real
_atom_type_scat_dispersion_imag
_atom_type_scat_source
C C 0.0033 0.0016 'International Tables Vol C Tables 4.2.6.8 and 6.1.1.4'
H H 0 0 'International Tables Vol C Tables 4.2.6.8 and 6.1.1.4'
N N 0.0061 0.0033 'International Tables Vol C Tables 4.2.6.8 and 6.1.1.4'
O O 0.0106 0.006 'International Tables Vol C Tables 4.2.6.8 and 6.1.1.4'
P P 0.1023 0.0942 'International Tables Vol C Tables 4.2.6.8 and 6.1.1.4'
Ni Ni 0.3393 1.1124 'International Tables Vol C Tables 4.2.6.8 and 6.1.1.4'

loop_
_exptl_crystal_face_index_h
_exptl_crystal_face_index_k
_exptl_crystal_face_index_l
_exptl_crystal_face_perp_dist
-12 8 5 0.0543
-4 6 13 0.0619
4 7 9 0.062
1 22 2 0.0731
8 13 -10 0.046
-11 3 -2 0.0329
-10 -5 -3 0.0339
6 -5 8 0.0448
12 -1 -10 0.052
10 -11 -10 0.0593
-5 6 -9 0.0416
8 3 -13 0.0558
5 -21 -3 0.0543
0 -22 -2 0.0546
-6 -19 1 0.0546
4 -21 2 0.0548
-6 -17 9 0.0658
-5 -5 13 0.0649
-3 15 10 0.0644
9 14 -1 0.0625

loop_
_geom_angle_atom_site_label_1
_geom_angle_atom_site_label_2
_geom_angle_atom_site_label_3
_geom_angle
_geom_angle_site_symmetry_1
_geom_angle_site_symmetry_3
_geom_angle_publ_flag
N1 C1 P1 117.97(8) . . ?
N1 C2 P2 113.18(8) . . ?
N1 C3 P3 115.20(8) . . ?
C3 N1 C2 111.74(9) . . ?
C3 N1 C1 114.14(9) . . ?
C2 N1 C1 110.54(9) . . ?
P3 O1 Ni1 127.71(6) . . ?
P1 O3 Ni1 127.04(6) 4_576 . ?
P1 O6 Ni1 153.55(6) . . ?
O6 P1 O3 115.42(6) . 4_575 ?
O6 P1 O7 110.51(6) . . ?
O3 P1 O7 109.60(6) 4_575 . ?
O6 P1 C1 109.91(6) . . ?
O3 P1 C1 110.30(5) 4_575 . ?
O7 P1 C1 100.02(6) . . ?
O9 P2 O10 115.45(6) . . ?
O9 P2 O8 112.73(6) . . ?
O10 P2 O8 107.01(5) . . ?
O9 P2 C2 107.55(6) . . ?
O10 P2 C2 109.03(6) . . ?
O8 P2 C2 104.50(6) . . ?
O1 P3 O12 115.19(6) . . ?
O1 P3 O11 110.28(6) . . ?
O12 P3 O11 112.19(6) . . ?
O1 P3 C3 110.43(6) . . ?
O12 P3 C3 108.58(6) . . ?
O11 P3 C3 98.96(6) . . ?
O6 Ni1 O5 89.72(5) . . ?
O6 Ni1 O3 176.39(4) . . ?
O5 Ni1 O3 93.75(4) . . ?
O6 Ni1 O4 86.72(5) . . ?
O5 Ni1 O4 85.40(5) . . ?
O3 Ni1 O4 92.54(4) . . ?
O6 Ni1 O1 90.55(4) . . ?
O5 Ni1 O1 89.07(5) . . ?
O3 Ni1 O1 90.53(4) . . ?
O4 Ni1 O1 173.84(4) . . ?
O6 Ni1 O2 86.64(5) . . ?
O5 Ni1 O2 171.12(5) . . ?
O3 Ni1 O2 89.79(4) . . ?
O4 Ni1 O2 86.32(4) . . ?
O1 Ni1 O2 99.05(4) . . ?

loop_
_geom_bond_atom_site_label_1
_geom_bond_atom_site_label_2
_geom_bond_distance
_geom_bond_site_symmetry_2
_geom_bond_publ_flag
C1 N1 1.5103(15) . ?
C1 P1 1.8269(12) . ?
C2 N1 1.5050(15) . ?
C2 P2 1.8265(12) . ?
C3 N1 1.4991(15) . ?
C3 P3 1.8233(12) . ?
O1 P3 1.5002(10) . ?
O1 Ni1 2.0881(10) . ?
O2 Ni1 2.1017(11) . ?
O3 P1 1.5010(9) 4_576 ?
O3 Ni1 2.0597(9) . ?
O4 Ni1 2.0794(10) . ?
O5 Ni1 2.0367(11) . ?
O6 P1 1.4974(10) . ?
O6 Ni1 2.0250(9) . ?
O7 P1 1.5668(10) . ?
O8 P2 1.5641(10) . ?
O9 P2 1.4984(10) . ?
O10 P2 1.5163(9) . ?
O11 P3 1.5615(10) . ?
O12 P3 1.5027(10) . ?
P1 O3 1.5010(9) 4_575 ?
